data_7200532
loop_
_publ_author_name
'Karmakar, Anirban'
'Baruah, Jubaraj B.'
'Boomi Shankar, R.'

_publ_section_title
;
 Zinc(II) and cobalt(II) complexes of
 (3-carboxymethoxy-naphthalen-2-yloxy)-acetic acid: a structural study
;
_journal_issue 5
_journal_name_full CrystEngComm
_journal_page_first 832
_journal_paper_doi 10.1039/b817416d
_journal_volume 11
_journal_year 2009
_chemical_formula_sum 'C34 H38 N4 O12 Zn'
_chemical_formula_weight 760.05
_chemical_name_systematic
;
?
;
_space_group_IT_number 2
_symmetry_cell_setting triclinic
_symmetry_space_group_name_Hall '-P 1'
_symmetry_space_group_name_H-M 'P -1'
_atom_sites_solution_hydrogens geom
_atom_sites_solution_primary direct
_atom_sites_solution_secondary difmap
_audit_creation_method SHELXL-97
_cell_angle_alpha 102.683(1)
_cell_angle_beta 106.283(1)
_cell_angle_gamma 101.937(1)
_cell_formula_units_Z 2
_cell_length_a 10.8004(1)
_cell_length_b 11.7121(2)
_cell_length_c 15.6378(2)
_cell_measurement_reflns_used 5454
_cell_measurement_temperature 296(2)
_cell_volume 1774.72(5)
_computing_cell_refinement 'Bruker SMART'
_computing_data_collection 'Bruker SMART'
_computing_data_reduction 'Bruker SAINT'
_computing_molecular_graphics 'Bruker SHELXTL'
_computing_publication_material 'Bruker SHELXTL'
_computing_structure_refinement 'SHELXL-97 (Sheldrick, 1997)'
_computing_structure_solution 'SHELXS-97 (Sheldrick, 1990)'
_diffrn_ambient_temperature 296(2)
_diffrn_measured_fraction_theta_full 0.979
_diffrn_measured_fraction_theta_max 0.979
_diffrn_measurement_device_type 'CCD area detector'
_diffrn_measurement_method 'phi and omega scans'
_diffrn_radiation_monochromator graphite
_diffrn_radiation_source 'fine-focus sealed tube'
_diffrn_radiation_type MoK\a
_diffrn_radiation_wavelength 0.71073
_diffrn_reflns_av_R_equivalents 0.0341
_diffrn_reflns_av_sigmaI/netI 0.0428
_diffrn_reflns_limit_h_max 14
_diffrn_reflns_limit_h_min -14
_diffrn_reflns_limit_k_max 15
_diffrn_reflns_limit_k_min -15
_diffrn_reflns_limit_l_max 20
_diffrn_reflns_limit_l_min -19
_diffrn_reflns_number 26316
_diffrn_reflns_theta_full 28.33
_diffrn_reflns_theta_max 28.33
_diffrn_reflns_theta_min 1.86
_exptl_absorpt_coefficient_mu 0.760
_exptl_absorpt_correction_type none
_exptl_crystal_colour colourless
_exptl_crystal_density_diffrn 1.422
_exptl_crystal_density_method 'not measured'
_exptl_crystal_description blocks
_exptl_crystal_F_000 792
_exptl_crystal_size_max 0.42
_exptl_crystal_size_mid 0.33
_exptl_crystal_size_min 0.18
_refine_diff_density_max 1.285
_refine_diff_density_min -0.525
_refine_diff_density_rms 0.071
_refine_ls_extinction_method none
_refine_ls_goodness_of_fit_ref 1.025
_refine_ls_hydrogen_treatment mixed
_refine_ls_matrix_type full
_refine_ls_number_parameters 476
_refine_ls_number_reflns 8670
_refine_ls_number_restraints 0
_refine_ls_restrained_S_all 1.025
_refine_ls_R_factor_all 0.0919
_refine_ls_R_factor_gt 0.0570
_refine_ls_shift/su_max 0.025
_refine_ls_shift/su_mean 0.001
_refine_ls_structure_factor_coef Fsqd
_refine_ls_weighting_details 'calc w=1/[\s^2^(Fo^2^)+(0.1124P)^2^+0.1615P] where P=(Fo^2^+2Fc^2^)/3'
_refine_ls_weighting_scheme calc
_refine_ls_wR_factor_gt 0.1659
_refine_ls_wR_factor_ref 0.1915
_reflns_number_gt 5599
_reflns_number_total 8670
_reflns_threshold_expression >2sigma(I)
_cod_data_source_file b817416d.txt
_cod_data_source_block zndicarbipy_0m
_cod_depositor_comments
;
The following automatic conversions were performed:
'_symmetry_cell_setting' value 'Triclinic' changed to 'triclinic'
according to '/home/saulius/struct/CIF-dictionaries/cif_core.dic'
dictionary named 'cif_core.dic' version 2.4.1 from 2010-06-29.

Automatic conversion script
Id: cif_fix_enum 1527 2010-12-29 10:47:43Z saulius 
;
_cod_original_cell_volume 1774.72(4)
_cod_original_sg_symbol_H-M P-1
_cod_database_code 7200532

loop_
_symmetry_equiv_pos_as_xyz
'x, y, z'
'-x, -y, -z'

loop_
_atom_site_label
_atom_site_type_symbol
_atom_site_fract_x
_atom_site_fract_y
_atom_site_fract_z
_atom_site_U_iso_or_equiv
_atom_site_adp_type
_atom_site_occupancy
_atom_site_symmetry_multiplicity
_atom_site_calc_flag
_atom_site_refinement_flags
_atom_site_disorder_assembly
_atom_site_disorder_group
_atom_site_attached_hydrogens
Zn1 Zn 0.22317(3) 0.47607(3) 0.25687(2) 0.05043(16) Uani 1 1 d . . . 0
C1 C 0.0617(3) 0.5185(3) 0.3441(2) 0.0597(9) Uani 1 1 d . . . 0
C2 C -0.0298(3) 0.5495(4) 0.3974(2) 0.0584(9) Uani 1 1 d . . . 0
H2A H -0.0775 0.4756 0.4062 0.070 Uiso 1 1 calc R . . 0
H2B H 0.0246 0.6055 0.4586 0.070 Uiso 1 1 calc R . . 0
C3 C -0.2322(3) 0.5266(3) 0.2750(2) 0.0458(7) Uani 1 1 d . . . 0
C4 C -0.2640(3) 0.4042(3) 0.2458(2) 0.0504(7) Uani 1 1 d . . . 0
H4 H -0.2081 0.3643 0.2765 0.060 Uiso 1 1 calc R . . 0
C5 C -0.3825(3) 0.3344(3) 0.1681(2) 0.0506(7) Uani 1 1 d . . . 0
C6 C -0.4216(4) 0.2059(3) 0.1384(3) 0.0647(9) Uani 1 1 d . . . 0
H6 H -0.3672 0.1640 0.1678 0.078 Uiso 1 1 calc R . . 0
C7 C -0.5391(5) 0.1423(4) 0.0667(3) 0.0755(11) Uani 1 1 d . . . 0
H7 H -0.5658 0.0574 0.0488 0.091 Uiso 1 1 calc R . . 0
C8 C -0.6188(4) 0.2046(4) 0.0204(3) 0.0726(11) Uani 1 1 d . . . 0
H8 H -0.6979 0.1604 -0.0290 0.087 Uiso 1 1 calc R . . 0
C9 C -0.5836(3) 0.3280(3) 0.0458(3) 0.0586(8) Uani 1 1 d . . . 0
H9 H -0.6378 0.3677 0.0135 0.070 Uiso 1 1 calc R . . 0
C10 C -0.4648(3) 0.3969(3) 0.1214(2) 0.0476(7) Uani 1 1 d . . . 0
C11 C -0.4261(3) 0.5268(3) 0.1523(2) 0.0468(7) Uani 1 1 d . . . 0
H11 H -0.4792 0.5684 0.1211 0.056 Uiso 1 1 calc R . . 0
C12 C -0.3135(3) 0.5911(3) 0.2262(2) 0.0444(7) Uani 1 1 d . . . 0
C13 C -0.3431(4) 0.7866(3) 0.2235(3) 0.0571(8) Uani 1 1 d . . . 0
H13A H -0.4204 0.7802 0.2440 0.068 Uiso 1 1 calc R . . 0
H13B H -0.3756 0.7569 0.1559 0.068 Uiso 1 1 calc R . . 0
C14 C -0.2591(4) 0.9185(3) 0.2556(3) 0.0629(9) Uani 1 1 d . . . 0
C15 C 0.3674(4) 0.7528(3) 0.3541(3) 0.0636(9) Uani 1 1 d . . . 0
H15 H 0.2856 0.7640 0.3236 0.076 Uiso 1 1 calc R . . 0
C16 C 0.4735(4) 0.8540(4) 0.4075(3) 0.0719(11) Uani 1 1 d . . . 0
H16 H 0.4638 0.9322 0.4135 0.086 Uiso 1 1 calc R . . 0
C17 C 0.5946(4) 0.8368(4) 0.4519(3) 0.0779(12) Uani 1 1 d . . . 0
H17 H 0.6684 0.9038 0.4880 0.093 Uiso 1 1 calc R . . 0
C18 C 0.6061(4) 0.7205(4) 0.4429(3) 0.0698(10) Uani 1 1 d . . . 0
H18 H 0.6872 0.7080 0.4731 0.084 Uiso 1 1 calc R . . 0
C19 C 0.4951(3) 0.6222(3) 0.3881(2) 0.0505(7) Uani 1 1 d . . . 0
C20 C 0.4967(3) 0.4926(3) 0.3750(2) 0.0475(7) Uani 1 1 d . . . 0
C21 C 0.6030(3) 0.4596(4) 0.4262(2) 0.0593(9) Uani 1 1 d . . . 0
H21 H 0.6776 0.5190 0.4713 0.071 Uiso 1 1 calc R . . 0
C22 C 0.5970(4) 0.3382(4) 0.4097(3) 0.0707(11) Uani 1 1 d . . . 0
H22 H 0.6676 0.3146 0.4437 0.085 Uiso 1 1 calc R . . 0
C23 C 0.4853(4) 0.2514(4) 0.3423(3) 0.0722(10) Uani 1 1 d . . . 0
H23 H 0.4796 0.1687 0.3295 0.087 Uiso 1 1 calc R . . 0
C24 C 0.3835(4) 0.2901(3) 0.2948(3) 0.0633(9) Uani 1 1 d . . . 0
H24 H 0.3083 0.2317 0.2494 0.076 Uiso 1 1 calc R . . 0
C25 C 0.2673(3) 0.6090(3) 0.1120(2) 0.0522(7) Uani 1 1 d . . . 0
H25 H 0.3219 0.6743 0.1639 0.063 Uiso 1 1 calc R . . 0
C26 C 0.2518(3) 0.6233(3) 0.0258(3) 0.0591(9) Uani 1 1 d . . . 0
H26 H 0.2955 0.6964 0.0193 0.071 Uiso 1 1 calc R . . 0
C27 C 0.1703(4) 0.5274(4) -0.0512(2) 0.0619(9) Uani 1 1 d . . . 0
H27 H 0.1580 0.5345 -0.1109 0.074 Uiso 1 1 calc R . . 0
C28 C 0.1069(3) 0.4203(3) -0.0385(2) 0.0559(8) Uani 1 1 d . . . 0
H28 H 0.0510 0.3545 -0.0896 0.067 Uiso 1 1 calc R . . 0
C29 C 0.1277(3) 0.4122(3) 0.0515(2) 0.0461(7) Uani 1 1 d . . . 0
C30 C 0.0587(3) 0.3016(3) 0.0712(2) 0.0500(7) Uani 1 1 d . . . 0
C31 C -0.0316(4) 0.1990(3) 0.0012(3) 0.0709(11) Uani 1 1 d . . . 0
H31 H -0.0472 0.1940 -0.0613 0.085 Uiso 1 1 calc R . . 0
C32 C -0.0975(5) 0.1051(4) 0.0260(4) 0.0925(15) Uani 1 1 d . . . 0
H32 H -0.1589 0.0357 -0.0194 0.111 Uiso 1 1 calc R . . 0
C33 C -0.0709(5) 0.1156(4) 0.1192(4) 0.0997(16) Uani 1 1 d . . . 0
H33 H -0.1145 0.0530 0.1373 0.120 Uiso 1 1 calc R . . 0
C34 C 0.0199(4) 0.2183(4) 0.1850(3) 0.0807(12) Uani 1 1 d . . . 0
H34 H 0.0376 0.2239 0.2478 0.097 Uiso 1 1 calc R . . 0
N1 N 0.3767(3) 0.6388(3) 0.34390(18) 0.0524(6) Uani 1 1 d . . . 0
N2 N 0.3862(3) 0.4085(3) 0.31032(18) 0.0514(6) Uani 1 1 d . . . 0
N3 N 0.2074(2) 0.5050(2) 0.12592(17) 0.0450(6) Uani 1 1 d . . . 0
N4 N 0.0842(3) 0.3112(3) 0.1617(2) 0.0564(7) Uani 1 1 d . . . 0
O1 O 0.0645(2) 0.5603(3) 0.27703(17) 0.0653(6) Uani 1 1 d . . . 0
O2 O 0.1350(3) 0.4554(3) 0.37058(19) 0.0766(8) Uani 1 1 d . . . 0
O3 O -0.1253(2) 0.6033(2) 0.35143(15) 0.0565(6) Uani 1 1 d . . . 0
O4 O -0.2639(2) 0.7147(2) 0.26092(16) 0.0552(6) Uani 1 1 d . . . 0
O5 O -0.1350(3) 0.9397(3) 0.2816(3) 0.0956(11) Uani 1 1 d . . . 0
O6 O -0.3202(3) 0.9959(2) 0.2517(2) 0.0927(10) Uani 1 1 d . . . 0
O7 O 0.0255(4) 0.7836(4) 0.2441(3) 0.0840(9) Uani 1 1 d . . . 0
O8 O 0.2314(4) 0.9915(4) 0.2808(4) 0.1425(17) Uani 1 1 d . . . 2
O9 O 0.3909(5) 0.9064(4) 0.1730(3) 0.1026(12) Uani 1 1 d . . . 0
O10 O 0.0928(3) 0.1275(3) 0.3738(3) 0.1090(12) Uani 1 1 d . . . 2
O11 O 0.0499(6) 0.1382(4) 0.5438(3) 0.1508(18) Uani 1 1 d . . . 2
O12 O 0.8424(6) 0.2171(5) 0.3862(5) 0.221(4) Uani 1 1 d . . . 2
H7A H -0.021(6) 0.816(5) 0.255(4) 0.09(2) Uiso 1 1 d . . . 0
H9A H 0.462(6) 0.948(5) 0.192(4) 0.11(2) Uiso 1 1 d . . . 0
H7B H 0.039(6) 0.771(6) 0.300(5) 0.13(2) Uiso 1 1 d . . . 0
H9B H 0.356(7) 0.980(6) 0.197(5) 0.16(3) Uiso 1 1 d . . . 0

loop_
_atom_site_aniso_label
_atom_site_aniso_U_11
_atom_site_aniso_U_22
_atom_site_aniso_U_33
_atom_site_aniso_U_23
_atom_site_aniso_U_13
_atom_site_aniso_U_12
Zn1 0.0412(2) 0.0569(3) 0.0443(2) 0.01505(16) 0.00623(15) 0.00708(17)
C1 0.0403(17) 0.074(2) 0.0508(19) 0.0083(17) 0.0057(14) 0.0118(16)
C2 0.0504(18) 0.081(2) 0.0463(17) 0.0271(17) 0.0104(14) 0.0225(17)
C3 0.0405(15) 0.0626(19) 0.0439(15) 0.0234(13) 0.0192(12) 0.0198(14)
C4 0.0512(18) 0.0589(19) 0.0568(18) 0.0317(15) 0.0240(15) 0.0252(15)
C5 0.0510(18) 0.0554(18) 0.0601(19) 0.0280(15) 0.0295(15) 0.0196(15)
C6 0.075(2) 0.0532(19) 0.084(3) 0.0320(19) 0.040(2) 0.0264(18)
C7 0.082(3) 0.050(2) 0.091(3) 0.016(2) 0.036(2) 0.008(2)
C8 0.060(2) 0.060(2) 0.079(3) 0.0087(19) 0.0186(19) -0.0007(18)
C9 0.0461(18) 0.060(2) 0.069(2) 0.0194(17) 0.0195(16) 0.0128(15)
C10 0.0421(16) 0.0486(16) 0.0562(18) 0.0172(14) 0.0222(14) 0.0125(13)
C11 0.0379(15) 0.0509(17) 0.0551(18) 0.0216(14) 0.0139(13) 0.0165(13)
C12 0.0405(15) 0.0459(16) 0.0543(17) 0.0196(13) 0.0217(13) 0.0152(13)
C13 0.0566(19) 0.0463(17) 0.066(2) 0.0195(15) 0.0133(16) 0.0174(15)
C14 0.061(2) 0.057(2) 0.068(2) 0.0211(17) 0.0174(17) 0.0143(17)
C15 0.060(2) 0.060(2) 0.063(2) 0.0090(17) 0.0160(17) 0.0185(17)
C16 0.079(3) 0.058(2) 0.065(2) 0.0043(18) 0.017(2) 0.0142(19)
C17 0.068(3) 0.063(2) 0.071(3) -0.0027(19) 0.010(2) -0.0047(19)
C18 0.0486(19) 0.077(3) 0.058(2) 0.0039(18) 0.0027(16) 0.0039(18)
C19 0.0414(16) 0.065(2) 0.0392(15) 0.0117(14) 0.0124(12) 0.0097(14)
C20 0.0424(16) 0.0621(19) 0.0394(15) 0.0162(13) 0.0177(12) 0.0114(14)
C21 0.0431(17) 0.086(3) 0.0524(19) 0.0246(17) 0.0186(14) 0.0187(17)
C22 0.060(2) 0.101(3) 0.075(3) 0.044(2) 0.032(2) 0.042(2)
C23 0.079(3) 0.076(3) 0.083(3) 0.037(2) 0.041(2) 0.033(2)
C24 0.061(2) 0.063(2) 0.066(2) 0.0226(17) 0.0190(17) 0.0160(17)
C25 0.0408(16) 0.0599(19) 0.0544(18) 0.0185(15) 0.0154(14) 0.0105(14)
C26 0.0504(19) 0.072(2) 0.068(2) 0.0349(19) 0.0265(17) 0.0208(17)
C27 0.060(2) 0.091(3) 0.054(2) 0.0346(19) 0.0277(17) 0.035(2)
C28 0.0501(18) 0.071(2) 0.0444(17) 0.0118(15) 0.0136(14) 0.0217(17)
C29 0.0367(15) 0.0547(17) 0.0443(16) 0.0106(13) 0.0109(12) 0.0158(13)
C30 0.0382(15) 0.0502(17) 0.0544(18) 0.0117(14) 0.0087(13) 0.0119(13)
C31 0.066(2) 0.059(2) 0.064(2) 0.0056(17) 0.0031(18) 0.0065(18)
C32 0.083(3) 0.062(3) 0.094(3) 0.010(2) 0.001(3) -0.008(2)
C33 0.089(3) 0.070(3) 0.120(4) 0.038(3) 0.023(3) -0.012(2)
C34 0.076(3) 0.070(3) 0.081(3) 0.034(2) 0.016(2) -0.006(2)
N1 0.0450(14) 0.0586(16) 0.0461(14) 0.0118(12) 0.0101(11) 0.0104(12)
N2 0.0463(14) 0.0584(16) 0.0446(14) 0.0143(12) 0.0111(11) 0.0118(12)
N3 0.0369(12) 0.0510(14) 0.0446(13) 0.0154(11) 0.0104(10) 0.0109(11)
N4 0.0482(15) 0.0576(16) 0.0553(16) 0.0201(13) 0.0106(12) 0.0040(13)
O1 0.0516(13) 0.0857(18) 0.0556(14) 0.0187(13) 0.0200(11) 0.0134(12)
O2 0.0570(15) 0.0922(19) 0.0764(17) 0.0221(15) 0.0093(13) 0.0340(14)
O3 0.0524(13) 0.0687(15) 0.0508(12) 0.0219(11) 0.0130(10) 0.0243(11)
O4 0.0468(12) 0.0491(12) 0.0640(14) 0.0181(10) 0.0088(10) 0.0140(10)
O5 0.0590(17) 0.0585(17) 0.154(3) 0.0283(18) 0.0229(18) 0.0074(13)
O6 0.0771(19) 0.0519(15) 0.134(3) 0.0312(17) 0.0097(18) 0.0203(14)
O7 0.070(2) 0.083(2) 0.094(3) 0.0156(18) 0.0376(19) 0.0123(17)
O8 0.095(3) 0.099(3) 0.238(5) 0.040(3) 0.083(3) 0.012(2)
O9 0.091(3) 0.073(2) 0.121(3) 0.021(2) 0.019(2) 0.010(2)
O10 0.078(2) 0.107(3) 0.116(3) 0.032(2) 0.0111(19) 0.0047(19)
O11 0.179(5) 0.139(4) 0.102(3) 0.012(3) 0.018(3) 0.044(3)
O12 0.159(5) 0.124(4) 0.264(7) -0.057(4) -0.051(4) 0.090(4)

loop_
_atom_type_symbol
_atom_type_description
_atom_type_scat_dispersion_real
_atom_type_scat_dispersion_imag
_atom_type_scat_source
C C 0.0033 0.0016 'International Tables Vol C Tables 4.2.6.8 and 6.1.1.4'
N N 0.0061 0.0033 'International Tables Vol C Tables 4.2.6.8 and 6.1.1.4'
O O 0.0106 0.0060 'International Tables Vol C Tables 4.2.6.8 and 6.1.1.4'
Zn Zn 0.2839 1.4301 'International Tables Vol C Tables 4.2.6.8 and 6.1.1.4'
H H 0.0000 0.0000 'International Tables Vol C Tables 4.2.6.8 and 6.1.1.4'

loop_
_geom_angle_atom_site_label_1
_geom_angle_atom_site_label_2
_geom_angle_atom_site_label_3
_geom_angle
_geom_angle_site_symmetry_1
_geom_angle_site_symmetry_3
_geom_angle_publ_flag
N2 Zn1 N3 113.74(10) . . ?
N2 Zn1 N4 99.23(11) . . ?
N3 Zn1 N4 77.17(10) . . ?
N2 Zn1 N1 77.79(10) . . ?
N3 Zn1 N1 98.94(10) . . ?
N4 Zn1 N1 173.80(11) . . ?
N2 Zn1 O1 150.32(10) . . ?
N3 Zn1 O1 95.08(9) . . ?
N4 Zn1 O1 93.75(11) . . ?
N1 Zn1 O1 91.39(10) . . ?
N2 Zn1 O2 94.38(10) . . ?
N3 Zn1 O2 151.03(9) . . ?
N4 Zn1 O2 92.13(11) . . ?
N1 Zn1 O2 93.51(10) . . ?
O1 Zn1 O2 58.37(9) . . ?
N2 Zn1 C1 122.53(11) . . ?
N3 Zn1 C1 123.73(11) . . ?
N4 Zn1 C1 93.45(11) . . ?
N1 Zn1 C1 92.73(11) . . ?
O1 Zn1 C1 29.41(10) . . ?
O2 Zn1 C1 28.96(10) . . ?
O2 C1 O1 122.3(4) . . ?
O2 C1 C2 118.2(3) . . ?
O1 C1 C2 119.4(3) . . ?
O2 C1 Zn1 62.7(2) . . ?
O1 C1 Zn1 59.66(19) . . ?
C2 C1 Zn1 177.4(3) . . ?
O3 C2 C1 113.0(3) . . ?
O3 C2 H2A 109.0 . . ?
C1 C2 H2A 109.0 . . ?
O3 C2 H2B 109.0 . . ?
C1 C2 H2B 109.0 . . ?
H2A C2 H2B 107.8 . . ?
C4 C3 O3 126.4(3) . . ?
C4 C3 C12 120.8(3) . . ?
O3 C3 C12 112.9(3) . . ?
C3 C4 C5 120.8(3) . . ?
C3 C4 H4 119.6 . . ?
C5 C4 H4 119.6 . . ?
C6 C5 C10 119.1(3) . . ?
C6 C5 C4 122.1(3) . . ?
C10 C5 C4 118.7(3) . . ?
C7 C6 C5 120.4(4) . . ?
C7 C6 H6 119.8 . . ?
C5 C6 H6 119.8 . . ?
C6 C7 C8 120.0(4) . . ?
C6 C7 H7 120.0 . . ?
C8 C7 H7 120.0 . . ?
C9 C8 C7 121.3(4) . . ?
C9 C8 H8 119.4 . . ?
C7 C8 H8 119.4 . . ?
C8 C9 C10 120.3(3) . . ?
C8 C9 H9 119.9 . . ?
C10 C9 H9 119.9 . . ?
C9 C10 C5 118.8(3) . . ?
C9 C10 C11 122.1(3) . . ?
C5 C10 C11 119.1(3) . . ?
C12 C11 C10 121.2(3) . . ?
C12 C11 H11 119.4 . . ?
C10 C11 H11 119.4 . . ?
C11 C12 O4 126.9(3) . . ?
C11 C12 C3 119.3(3) . . ?
O4 C12 C3 113.7(3) . . ?
O4 C13 C14 109.6(3) . . ?
O4 C13 H13A 109.7 . . ?
C14 C13 H13A 109.7 . . ?
O4 C13 H13B 109.7 . . ?
C14 C13 H13B 109.7 . . ?
H13A C13 H13B 108.2 . . ?
O6 C14 O5 125.4(4) . . ?
O6 C14 C13 116.9(3) . . ?
O5 C14 C13 117.7(3) . . ?
N1 C15 C16 122.9(4) . . ?
N1 C15 H15 118.6 . . ?
C16 C15 H15 118.6 . . ?
C15 C16 C17 118.3(4) . . ?
C15 C16 H16 120.9 . . ?
C17 C16 H16 120.9 . . ?
C18 C17 C16 119.8(4) . . ?
C18 C17 H17 120.1 . . ?
C16 C17 H17 120.1 . . ?
C17 C18 C19 119.1(4) . . ?
C17 C18 H18 120.5 . . ?
C19 C18 H18 120.5 . . ?
N1 C19 C18 121.2(3) . . ?
N1 C19 C20 115.7(3) . . ?
C18 C19 C20 123.2(3) . . ?
N2 C20 C21 121.7(3) . . ?
N2 C20 C19 115.5(3) . . ?
C21 C20 C19 122.7(3) . . ?
C22 C21 C20 119.2(3) . . ?
C22 C21 H21 120.4 . . ?
C20 C21 H21 120.4 . . ?
C21 C22 C23 119.5(3) . . ?
C21 C22 H22 120.3 . . ?
C23 C22 H22 120.3 . . ?
C24 C23 C22 118.3(4) . . ?
C24 C23 H23 120.9 . . ?
C22 C23 H23 120.9 . . ?
N2 C24 C23 123.4(4) . . ?
N2 C24 H24 118.3 . . ?
C23 C24 H24 118.3 . . ?
N3 C25 C26 123.4(3) . . ?
N3 C25 H25 118.3 . . ?
C26 C25 H25 118.3 . . ?
C25 C26 C27 118.6(3) . . ?
C25 C26 H26 120.7 . . ?
C27 C26 H26 120.7 . . ?
C26 C27 C28 118.9(3) . . ?
C26 C27 H27 120.5 . . ?
C28 C27 H27 120.5 . . ?
C27 C28 C29 119.3(3) . . ?
C27 C28 H28 120.4 . . ?
C29 C28 H28 120.4 . . ?
N3 C29 C28 121.6(3) . . ?
N3 C29 C30 115.9(3) . . ?
C28 C29 C30 122.5(3) . . ?
N4 C30 C31 122.1(3) . . ?
N4 C30 C29 114.9(3) . . ?
C31 C30 C29 122.9(3) . . ?
C32 C31 C30 118.8(4) . . ?
C32 C31 H31 120.6 . . ?
C30 C31 H31 120.6 . . ?
C31 C32 C33 118.8(4) . . ?
C31 C32 H32 120.6 . . ?
C33 C32 H32 120.6 . . ?
C34 C33 C32 119.9(4) . . ?
C34 C33 H33 120.1 . . ?
C32 C33 H33 120.1 . . ?
N4 C34 C33 121.9(4) . . ?
N4 C34 H34 119.0 . . ?
C33 C34 H34 119.0 . . ?
C15 N1 C19 118.8(3) . . ?
C15 N1 Zn1 126.1(2) . . ?
C19 N1 Zn1 115.0(2) . . ?
C24 N2 C20 117.8(3) . . ?
C24 N2 Zn1 126.3(2) . . ?
C20 N2 Zn1 115.3(2) . . ?
C29 N3 C25 118.2(3) . . ?
C29 N3 Zn1 115.9(2) . . ?
C25 N3 Zn1 125.9(2) . . ?
C30 N4 C34 118.5(3) . . ?
C30 N4 Zn1 116.0(2) . . ?
C34 N4 Zn1 125.5(3) . . ?
C1 O1 Zn1 90.9(2) . . ?
C1 O2 Zn1 88.4(2) . . ?
C3 O3 C2 116.9(3) . . ?
C12 O4 C13 118.1(2) . . ?
H7A O7 H7B 87(5) . . ?
H9A O9 H9B 90(5) . . ?

loop_
_geom_bond_atom_site_label_1
_geom_bond_atom_site_label_2
_geom_bond_distance
_geom_bond_site_symmetry_2
_geom_bond_publ_flag
Zn1 N2 2.114(3) . ?
Zn1 N3 2.114(3) . ?
Zn1 N4 2.117(3) . ?
Zn1 N1 2.127(3) . ?
Zn1 O1 2.208(3) . ?
Zn1 O2 2.274(3) . ?
Zn1 C1 2.558(4) . ?
C1 O2 1.239(4) . ?
C1 O1 1.256(4) . ?
C1 C2 1.510(5) . ?
C2 O3 1.425(4) . ?
C2 H2A 0.9700 . ?
C2 H2B 0.9700 . ?
C3 C4 1.343(5) . ?
C3 O3 1.377(4) . ?
C3 C12 1.441(4) . ?
C4 C5 1.429(5) . ?
C4 H4 0.9300 . ?
C5 C6 1.407(5) . ?
C5 C10 1.414(4) . ?
C6 C7 1.366(6) . ?
C6 H6 0.9300 . ?
C7 C8 1.393(6) . ?
C7 H7 0.9300 . ?
C8 C9 1.352(5) . ?
C8 H8 0.9300 . ?
C9 C10 1.413(5) . ?
C9 H9 0.9300 . ?
C10 C11 1.423(4) . ?
C11 C12 1.354(4) . ?
C11 H11 0.9300 . ?
C12 O4 1.360(4) . ?
C13 O4 1.421(4) . ?
C13 C14 1.511(5) . ?
C13 H13A 0.9700 . ?
C13 H13B 0.9700 . ?
C14 O6 1.228(5) . ?
C14 O5 1.240(5) . ?
C15 N1 1.337(4) . ?
C15 C16 1.371(5) . ?
C15 H15 0.9300 . ?
C16 C17 1.377(6) . ?
C16 H16 0.9300 . ?
C17 C18 1.374(6) . ?
C17 H17 0.9300 . ?
C18 C19 1.384(5) . ?
C18 H18 0.9300 . ?
C19 N1 1.349(4) . ?
C19 C20 1.491(5) . ?
C20 N2 1.348(4) . ?
C20 C21 1.382(4) . ?
C21 C22 1.373(6) . ?
C21 H21 0.9300 . ?
C22 C23 1.382(6) . ?
C22 H22 0.9300 . ?
C23 C24 1.364(5) . ?
C23 H23 0.9300 . ?
C24 N2 1.346(4) . ?
C24 H24 0.9300 . ?
C25 N3 1.348(4) . ?
C25 C26 1.363(5) . ?
C25 H25 0.9300 . ?
C26 C27 1.374(5) . ?
C26 H26 0.9300 . ?
C27 C28 1.383(5) . ?
C27 H27 0.9300 . ?
C28 C29 1.390(4) . ?
C28 H28 0.9300 . ?
C29 N3 1.331(4) . ?
C29 C30 1.494(4) . ?
C30 N4 1.339(4) . ?
C30 C31 1.390(5) . ?
C31 C32 1.372(6) . ?
C31 H31 0.9300 . ?
C32 C33 1.376(7) . ?
C32 H32 0.9300 . ?
C33 C34 1.368(6) . ?
C33 H33 0.9300 . ?
C34 N4 1.342(5) . ?
C34 H34 0.9300 . ?
O7 H7A 0.73(5) . ?
O7 H7B 0.90(7) . ?
O9 H9A 0.76(6) . ?
O9 H9B 1.05(7) . ?

loop_
_geom_torsion_atom_site_label_1
_geom_torsion_atom_site_label_2
_geom_torsion_atom_site_label_3
_geom_torsion_atom_site_label_4
_geom_torsion
_geom_torsion_site_symmetry_1
_geom_torsion_site_symmetry_2
_geom_torsion_site_symmetry_3
_geom_torsion_site_symmetry_4
_geom_torsion_publ_flag
N2 Zn1 C1 O2 -15.1(3) . . . . ?
N3 Zn1 C1 O2 165.03(19) . . . . ?
N4 Zn1 C1 O2 88.2(2) . . . . ?
N1 Zn1 C1 O2 -92.3(2) . . . . ?
O1 Zn1 C1 O2 179.7(3) . . . . ?
N2 Zn1 C1 O1 165.25(18) . . . . ?
N3 Zn1 C1 O1 -14.6(2) . . . . ?
N4 Zn1 C1 O1 -91.5(2) . . . . ?
N1 Zn1 C1 O1 88.0(2) . . . . ?
O2 Zn1 C1 O1 -179.7(3) . . . . ?
O2 C1 C2 O3 -169.7(3) . . . . ?
O1 C1 C2 O3 12.7(5) . . . . ?
O3 C3 C4 C5 176.4(3) . . . . ?
C12 C3 C4 C5 -2.8(5) . . . . ?
C3 C4 C5 C6 -177.1(3) . . . . ?
C3 C4 C5 C10 1.0(5) . . . . ?
C10 C5 C6 C7 -1.4(5) . . . . ?
C4 C5 C6 C7 176.8(3) . . . . ?
C5 C6 C7 C8 2.1(6) . . . . ?
C6 C7 C8 C9 -1.1(7) . . . . ?
C7 C8 C9 C10 -0.8(6) . . . . ?
C8 C9 C10 C5 1.5(5) . . . . ?
C8 C9 C10 C11 -178.0(3) . . . . ?
C6 C5 C10 C9 -0.4(5) . . . . ?
C4 C5 C10 C9 -178.6(3) . . . . ?
C6 C5 C10 C11 179.1(3) . . . . ?
C4 C5 C10 C11 0.9(4) . . . . ?
C9 C10 C11 C12 178.4(3) . . . . ?
C5 C10 C11 C12 -1.0(5) . . . . ?
C10 C11 C12 O4 178.1(3) . . . . ?
C10 C11 C12 C3 -0.7(5) . . . . ?
C4 C3 C12 C11 2.7(5) . . . . ?
O3 C3 C12 C11 -176.7(3) . . . . ?
C4 C3 C12 O4 -176.3(3) . . . . ?
O3 C3 C12 O4 4.4(4) . . . . ?
O4 C13 C14 O6 -160.1(4) . . . . ?
O4 C13 C14 O5 21.6(5) . . . . ?
N1 C15 C16 C17 0.3(6) . . . . ?
C15 C16 C17 C18 -0.7(7) . . . . ?
C16 C17 C18 C19 0.6(7) . . . . ?
C17 C18 C19 N1 -0.1(6) . . . . ?
C17 C18 C19 C20 -179.0(4) . . . . ?
N1 C19 C20 N2 9.2(4) . . . . ?
C18 C19 C20 N2 -171.8(3) . . . . ?
N1 C19 C20 C21 -170.1(3) . . . . ?
C18 C19 C20 C21 8.9(5) . . . . ?
N2 C20 C21 C22 1.1(5) . . . . ?
C19 C20 C21 C22 -179.7(3) . . . . ?
C20 C21 C22 C23 0.2(5) . . . . ?
C21 C22 C23 C24 -0.7(6) . . . . ?
C22 C23 C24 N2 0.0(6) . . . . ?
N3 C25 C26 C27 0.5(5) . . . . ?
C25 C26 C27 C28 0.1(5) . . . . ?
C26 C27 C28 C29 -0.3(5) . . . . ?
C27 C28 C29 N3 -0.1(5) . . . . ?
C27 C28 C29 C30 177.5(3) . . . . ?
N3 C29 C30 N4 1.2(4) . . . . ?
C28 C29 C30 N4 -176.5(3) . . . . ?
N3 C29 C30 C31 177.5(3) . . . . ?
C28 C29 C30 C31 -0.3(5) . . . . ?
N4 C30 C31 C32 0.6(6) . . . . ?
C29 C30 C31 C32 -175.4(4) . . . . ?
C30 C31 C32 C33 -0.5(7) . . . . ?
C31 C32 C33 C34 0.0(8) . . . . ?
C32 C33 C34 N4 0.6(8) . . . . ?
C16 C15 N1 C19 0.2(6) . . . . ?
C16 C15 N1 Zn1 -176.1(3) . . . . ?
C18 C19 N1 C15 -0.3(5) . . . . ?
C20 C19 N1 C15 178.7(3) . . . . ?
C18 C19 N1 Zn1 176.4(3) . . . . ?
C20 C19 N1 Zn1 -4.6(4) . . . . ?
N2 Zn1 N1 C15 176.3(3) . . . . ?
N3 Zn1 N1 C15 63.8(3) . . . . ?
O1 Zn1 N1 C15 -31.5(3) . . . . ?
O2 Zn1 N1 C15 -89.9(3) . . . . ?
C1 Zn1 N1 C15 -60.9(3) . . . . ?
N2 Zn1 N1 C19 -0.1(2) . . . . ?
N3 Zn1 N1 C19 -112.6(2) . . . . ?
O1 Zn1 N1 C19 152.1(2) . . . . ?
O2 Zn1 N1 C19 93.7(2) . . . . ?
C1 Zn1 N1 C19 122.7(2) . . . . ?
C23 C24 N2 C20 1.2(6) . . . . ?
C23 C24 N2 Zn1 -169.6(3) . . . . ?
C21 C20 N2 C24 -1.7(5) . . . . ?
C19 C20 N2 C24 179.0(3) . . . . ?
C21 C20 N2 Zn1 170.1(2) . . . . ?
C19 C20 N2 Zn1 -9.2(3) . . . . ?
N3 Zn1 N2 C24 -89.2(3) . . . . ?
N4 Zn1 N2 C24 -9.3(3) . . . . ?
N1 Zn1 N2 C24 176.3(3) . . . . ?
O1 Zn1 N2 C24 105.5(3) . . . . ?
O2 Zn1 N2 C24 83.6(3) . . . . ?
C1 Zn1 N2 C24 90.9(3) . . . . ?
N3 Zn1 N2 C20 99.7(2) . . . . ?
N4 Zn1 N2 C20 179.7(2) . . . . ?
N1 Zn1 N2 C20 5.2(2) . . . . ?
O1 Zn1 N2 C20 -65.5(3) . . . . ?
O2 Zn1 N2 C20 -87.4(2) . . . . ?
C1 Zn1 N2 C20 -80.2(2) . . . . ?
C28 C29 N3 C25 0.7(4) . . . . ?
C30 C29 N3 C25 -177.1(3) . . . . ?
C28 C29 N3 Zn1 178.9(2) . . . . ?
C30 C29 N3 Zn1 1.1(3) . . . . ?
C26 C25 N3 C29 -0.9(5) . . . . ?
C26 C25 N3 Zn1 -178.9(2) . . . . ?
N2 Zn1 N3 C29 92.6(2) . . . . ?
N4 Zn1 N3 C29 -2.0(2) . . . . ?
N1 Zn1 N3 C29 173.1(2) . . . . ?
O1 Zn1 N3 C29 -94.7(2) . . . . ?
O2 Zn1 N3 C29 -72.6(3) . . . . ?
C1 Zn1 N3 C29 -87.5(2) . . . . ?
N2 Zn1 N3 C25 -89.4(3) . . . . ?
N4 Zn1 N3 C25 176.0(3) . . . . ?
N1 Zn1 N3 C25 -8.9(3) . . . . ?
O1 Zn1 N3 C25 83.3(2) . . . . ?
O2 Zn1 N3 C25 105.4(3) . . . . ?
C1 Zn1 N3 C25 90.5(3) . . . . ?
C31 C30 N4 C34 -0.1(5) . . . . ?
C29 C30 N4 C34 176.2(3) . . . . ?
C31 C30 N4 Zn1 -179.2(3) . . . . ?
C29 C30 N4 Zn1 -2.9(4) . . . . ?
C33 C34 N4 C30 -0.5(7) . . . . ?
C33 C34 N4 Zn1 178.6(4) . . . . ?
N2 Zn1 N4 C30 -109.7(2) . . . . ?
N3 Zn1 N4 C30 2.7(2) . . . . ?
O1 Zn1 N4 C30 97.1(2) . . . . ?
O2 Zn1 N4 C30 155.5(2) . . . . ?
C1 Zn1 N4 C30 126.5(2) . . . . ?
N2 Zn1 N4 C34 71.2(3) . . . . ?
N3 Zn1 N4 C34 -176.4(4) . . . . ?
O1 Zn1 N4 C34 -82.1(3) . . . . ?
O2 Zn1 N4 C34 -23.6(3) . . . . ?
C1 Zn1 N4 C34 -52.6(3) . . . . ?
O2 C1 O1 Zn1 -0.3(4) . . . . ?
C2 C1 O1 Zn1 177.2(3) . . . . ?
N2 Zn1 O1 C1 -25.7(3) . . . . ?
N3 Zn1 O1 C1 167.8(2) . . . . ?
N4 Zn1 O1 C1 90.4(2) . . . . ?
N1 Zn1 O1 C1 -93.1(2) . . . . ?
O2 Zn1 O1 C1 0.18(19) . . . . ?
O1 C1 O2 Zn1 0.3(3) . . . . ?
C2 C1 O2 Zn1 -177.2(3) . . . . ?
N2 Zn1 O2 C1 167.3(2) . . . . ?
N3 Zn1 O2 C1 -26.3(3) . . . . ?
N4 Zn1 O2 C1 -93.3(2) . . . . ?
N1 Zn1 O2 C1 89.3(2) . . . . ?
O1 Zn1 O2 C1 -0.2(2) . . . . ?
C4 C3 O3 C2 8.2(5) . . . . ?
C12 C3 O3 C2 -172.5(3) . . . . ?
C1 C2 O3 C3 74.8(4) . . . . ?
C11 C12 O4 C13 7.0(5) . . . . ?
C3 C12 O4 C13 -174.1(3) . . . . ?
C14 C13 O4 C12 -167.9(3) . . . . ?
